data_4319282
loop_
_publ_author_name
'Donald J. Darensbourg'
'Patrick Rainey'
'Jason Yarbrough'

_publ_section_title
;
 Bis-Salicylaldiminato Complexes of Zinc. Examination of the Catalyzed
 Epoxide/CO2 Copolymerization
;
_journal_name_full 'Inorganic Chemistry'
_journal_page_first 986
_journal_page_last 993
_journal_paper_doi 10.1021/ic0006403
_journal_volume 40
_journal_year 2001
_chemical_formula_sum 'C71 H52 F24 N4 O4 Zn2'
_chemical_formula_weight 1611.94
_chemical_name_systematic
;
 ?
;
_space_group_IT_number 13
_symmetry_cell_setting monoclinic
_symmetry_space_group_name_Hall '-P 2yac'
_symmetry_space_group_name_H-M 'P 1 2/n 1'
_atom_sites_solution_hydrogens geom
_atom_sites_solution_primary direct
_atom_sites_solution_secondary difmap
_audit_creation_method SHELXL-97
_cell_angle_alpha 90.00
_cell_angle_beta 107.402(2)
_cell_angle_gamma 90.00
_cell_formula_units_Z 4
_cell_length_a 13.6459(10)
_cell_length_b 16.6239(13)
_cell_length_c 16.9673(13)
_cell_measurement_temperature 110(2)
_cell_volume 3672.8(5)
_computing_structure_refinement 'SHELXL-97 (Sheldrick, 1997)'
_computing_structure_solution 'SHELXS-97 (Sheldrick, 1990)'
_diffrn_ambient_temperature 110(2)
_diffrn_measured_fraction_theta_full 0.939
_diffrn_measured_fraction_theta_max 0.939
_diffrn_radiation_monochromator graphite
_diffrn_radiation_source 'fine-focus sealed tube'
_diffrn_radiation_type MoK\a
_diffrn_radiation_wavelength 0.71073
_diffrn_reflns_av_R_equivalents 0.0992
_diffrn_reflns_av_sigmaI/netI 0.1705
_diffrn_reflns_limit_h_max 10
_diffrn_reflns_limit_h_min -18
_diffrn_reflns_limit_k_max 21
_diffrn_reflns_limit_k_min -20
_diffrn_reflns_limit_l_max 21
_diffrn_reflns_limit_l_min -22
_diffrn_reflns_number 23358
_diffrn_reflns_theta_full 28.41
_diffrn_reflns_theta_max 28.41
_diffrn_reflns_theta_min 1.22
_exptl_absorpt_coefficient_mu 0.768
_exptl_crystal_density_diffrn 1.523
_exptl_crystal_density_method 'not measured'
_exptl_crystal_F_000 1720
_refine_diff_density_max 1.388
_refine_diff_density_min -0.593
_refine_diff_density_rms 0.121
_refine_ls_extinction_method none
_refine_ls_goodness_of_fit_ref 0.869
_refine_ls_hydrogen_treatment mixed
_refine_ls_matrix_type full
_refine_ls_number_parameters 505
_refine_ls_number_reflns 8671
_refine_ls_number_restraints 0
_refine_ls_restrained_S_all 0.869
_refine_ls_R_factor_all 0.1671
_refine_ls_R_factor_gt 0.0696
_refine_ls_shift/su_max 1.685
_refine_ls_shift/su_mean 0.085
_refine_ls_structure_factor_coef Fsqd
_refine_ls_weighting_details 'calc w=1/[\s^2^(Fo^2^)+(0.0910P)^2^+0.0000P] where P=(Fo^2^+2Fc^2^)/3'
_refine_ls_weighting_scheme calc
_refine_ls_wR_factor_gt 0.1589
_refine_ls_wR_factor_ref 0.2055
_reflns_number_gt 3340
_reflns_number_total 8671
_reflns_threshold_expression >2sigma(I)
_cod_data_source_file ic0006403_6.cif
_cod_data_source_block ddm
_cod_depositor_comments
;
The following automatic conversions were performed:

'_symmetry_cell_setting' value 'Monoclinic' changed to 'monoclinic'
according to the built-in table from CIF Core dictionary named
'cif_core.dic' version 2.4.1 from 2010-06-29.

Automatic conversion script
Id: cif_fix_values 1646 2011-03-28 12:23:43Z adriana 
;
_cod_original_sg_symbol_H-M 'P 1 21/n 1'
_cod_database_code 4319282

loop_
_symmetry_equiv_pos_as_xyz
'x, y, z'
'-x+1/2, y, -z+1/2'
'-x, -y, -z'
'x-1/2, -y, z-1/2'

loop_
_atom_site_label
_atom_site_type_symbol
_atom_site_fract_x
_atom_site_fract_y
_atom_site_fract_z
_atom_site_U_iso_or_equiv
_atom_site_adp_type
_atom_site_occupancy
_atom_site_symmetry_multiplicity
_atom_site_calc_flag
_atom_site_refinement_flags
_atom_site_disorder_assembly
_atom_site_disorder_group
Zn1 Zn 0.68330(5) 0.68990(4) 0.81087(3) 0.02946(19) Uani 1 1 d . . .
N1 N 0.5816(3) 0.6096(2) 0.8338(2) 0.0296(10) Uani 1 1 d . . .
N2 N 0.6090(3) 0.8022(2) 0.7693(2) 0.0297(10) Uani 1 1 d . . .
O1 O 0.6675(3) 0.6696(2) 0.69024(19) 0.0299(8) Uani 1 1 d . . .
O2 O 0.7299(3) 0.7256(2) 0.9260(2) 0.0339(9) Uani 1 1 d . . .
F1 F 0.2613(3) 0.6985(3) 0.6243(2) 0.0725(12) Uani 1 1 d . . .
F2 F 0.4525(3) 0.7636(2) 0.8559(3) 0.0684(11) Uani 1 1 d . . .
F3 F 0.6974(3) 0.4767(2) 0.8084(2) 0.0633(11) Uani 1 1 d . . .
F4 F 0.3794(3) 0.8703(2) 0.8841(2) 0.0661(11) Uani 1 1 d . . .
F5 F 0.6158(3) 0.3688(2) 0.7595(2) 0.0673(11) Uani 1 1 d . . .
F6 F 0.6008(3) 0.4196(2) 0.8716(2) 0.0686(11) Uani 1 1 d . . .
F7 F 0.3863(3) 0.8507(3) 0.7620(2) 0.0745(12) Uani 1 1 d . . .
F8 F 0.2311(3) 0.6099(3) 0.5299(2) 0.0906(15) Uani 1 1 d . . .
F9 F 0.1722(3) 0.5953(3) 0.6316(3) 0.0799(13) Uani 1 1 d . . .
F10 F 0.8648(3) 1.0115(3) 1.0281(3) 0.0877(14) Uani 1 1 d . . .
F11 F 0.9070(3) 0.9615(3) 0.9283(3) 0.113(2) Uani 1 1 d . . .
F12 F 0.8322(4) 1.0758(3) 0.9166(3) 0.0977(16) Uani 1 1 d . . .
C1 C 0.5725(4) 0.5987(3) 0.9079(3) 0.0328(13) Uani 1 1 d . . .
C2 C 0.6312(4) 0.6354(3) 0.9832(3) 0.0326(13) Uani 1 1 d . . .
C3 C 0.7070(4) 0.6955(3) 0.9895(3) 0.0268(11) Uani 1 1 d . . .
C4 C 0.7609(4) 0.7259(3) 1.0693(3) 0.0324(13) Uani 1 1 d . . .
C5 C 0.7376(4) 0.6975(3) 1.1379(3) 0.0391(14) Uani 1 1 d . . .
H11A H 0.7738 0.7171 1.1898 0.047 Uiso 1 1 calc R . .
C6 C 0.6606(5) 0.6396(4) 1.1316(3) 0.0479(16) Uani 1 1 d . . .
H26A H 0.6455 0.6217 1.1786 0.057 Uiso 1 1 calc R . .
C7 C 0.6083(4) 0.6102(3) 1.0556(3) 0.0378(14) Uani 1 1 d . . .
H17A H 0.5563 0.5727 1.0512 0.045 Uiso 1 1 calc R . .
C8 C 0.8402(4) 0.7909(4) 1.0762(3) 0.0460(16) Uani 1 1 d . . .
H14A H 0.8699 0.8053 1.1331 0.069 Uiso 1 1 calc R . .
H14B H 0.8082 0.8373 1.0454 0.069 Uiso 1 1 calc R . .
H14C H 0.8931 0.7714 1.0543 0.069 Uiso 1 1 calc R . .
C9 C 0.5076(4) 0.5682(4) 0.7676(3) 0.0364(14) Uani 1 1 d . . .
C10 C 0.5180(4) 0.4876(4) 0.7478(3) 0.0395(14) Uani 1 1 d . . .
C11 C 0.4418(4) 0.4519(4) 0.6831(3) 0.0438(15) Uani 1 1 d . . .
H20A H 0.4482 0.3982 0.6702 0.053 Uiso 1 1 calc R . .
C12 C 0.3575(4) 0.4949(4) 0.6383(3) 0.0452(16) Uani 1 1 d . . .
H23A H 0.3068 0.4704 0.5959 0.054 Uiso 1 1 calc R . .
C13 C 0.3488(4) 0.5747(4) 0.6569(3) 0.0392(14) Uani 1 1 d . . .
C14 C 0.4225(4) 0.6119(3) 0.7210(3) 0.0370(14) Uani 1 1 d . . .
H8A H 0.4152 0.6658 0.7330 0.044 Uiso 1 1 calc R . .
C15 C 0.6066(5) 0.4391(4) 0.7953(4) 0.0468(15) Uani 1 1 d . . .
C16 C 0.2545(5) 0.6201(4) 0.6106(4) 0.0514(17) Uani 1 1 d . . .
C17 C 0.5504(4) 0.8154(3) 0.6952(3) 0.0336(13) Uani 1 1 d . . .
H4A H 0.5186 0.8654 0.6853 0.040 Uiso 1 1 calc R . .
H5A H 0.5216 0.5629 0.9117 0.040 Uiso 1 1 d R . .
C18 C 0.5290(4) 0.7604(3) 0.6257(3) 0.0285(12) Uani 1 1 d . . .
C19 C 0.5856(4) 0.6891(3) 0.6268(3) 0.0259(11) Uani 1 1 d . . .
C20 C 0.5559(4) 0.6376(3) 0.5582(3) 0.0322(13) Uani 1 1 d . . .
C21 C 0.4722(4) 0.6584(4) 0.4911(3) 0.0381(14) Uani 1 1 d . . .
H25A H 0.4525 0.6236 0.4462 0.046 Uiso 1 1 calc R . .
C22 C 0.4179(5) 0.7281(4) 0.4888(3) 0.0458(15) Uani 1 1 d . . .
H22A H 0.3627 0.7407 0.4430 0.055 Uiso 1 1 calc R . .
C23 C 0.4469(4) 0.7794(3) 0.5564(3) 0.0396(14) Uani 1 1 d . . .
H1A H 0.4112 0.8272 0.5555 0.048 Uiso 1 1 calc R . .
C24 C 0.6148(4) 0.5600(3) 0.5600(3) 0.0363(13) Uani 1 1 d . . .
H18A H 0.5858 0.5311 0.5093 0.054 Uiso 1 1 calc R . .
H18B H 0.6105 0.5275 0.6056 0.054 Uiso 1 1 calc R . .
H18C H 0.6855 0.5721 0.5661 0.054 Uiso 1 1 calc R . .
C25 C 0.6200(4) 0.8646(3) 0.8290(3) 0.0329(13) Uani 1 1 d . . .
C26 C 0.7128(4) 0.9031(3) 0.8573(4) 0.0426(15) Uani 1 1 d . . .
H7A H 0.7651 0.8893 0.8351 0.051 Uiso 1 1 calc R . .
C27 C 0.7311(5) 0.9616(4) 0.9173(4) 0.0447(15) Uani 1 1 d . . .
C28 C 0.6539(5) 0.9840(4) 0.9510(4) 0.0506(17) Uani 1 1 d . . .
H29A H 0.6651 1.0242 0.9908 0.061 Uiso 1 1 calc R . .
C29 C 0.5609(5) 0.9455(4) 0.9242(4) 0.0479(16) Uani 1 1 d . . .
H24A H 0.5093 0.9591 0.9472 0.057 Uiso 1 1 calc R . .
C30 C 0.5421(4) 0.8868(3) 0.8636(3) 0.0405(14) Uani 1 1 d . . .
C31 C 0.4407(5) 0.8429(4) 0.8410(4) 0.0509(17) Uani 1 1 d . . .
C32 C 0.8338(6) 1.0014(4) 0.9463(5) 0.0583(18) Uani 1 1 d . . .
C1A C 0.4538(11) 0.1566(10) 0.8829(11) 0.146(7) Uani 1 1 d . . .
H1AA H 0.4476 0.1854 0.9282 0.175 Uiso 1 1 calc R . .
C2A C 0.5414(12) 0.1596(9) 0.8515(13) 0.174(8) Uani 1 1 d . . .
C3A C 0.5490(13) 0.1214(9) 0.7839(8) 0.163(8) Uani 1 1 d . . .
H3AA H 0.6062 0.1373 0.7687 0.196 Uiso 1 1 calc R . .
C4A C 0.4969(19) 0.0696(11) 0.7371(9) 0.308(17) Uani 1 1 d . . .
H4AA H 0.5106 0.0405 0.6948 0.370 Uiso 1 1 calc R . .
C5A C 0.4045(13) 0.0676(9) 0.7690(10) 0.172(7) Uani 1 1 d . . .
H5AA H 0.3513 0.0350 0.7386 0.207 Uiso 1 1 calc R . .
C6A C 0.3845(11) 0.1072(10) 0.8379(10) 0.141(6) Uani 1 1 d . . .
H6AA H 0.3235 0.0980 0.8503 0.169 Uiso 1 1 calc R . .
C7A C 0.6047(13) 0.2091(8) 0.9005(12) 0.214(9) Uani 1 1 d . . .
H7AA H 0.6649 0.2152 0.8829 0.321 Uiso 1 1 calc R . .
H7AB H 0.6239 0.1884 0.9559 0.321 Uiso 1 1 calc R . .
H7AC H 0.5720 0.2605 0.8991 0.321 Uiso 1 1 calc R . .

loop_
_atom_site_aniso_label
_atom_site_aniso_U_11
_atom_site_aniso_U_22
_atom_site_aniso_U_33
_atom_site_aniso_U_23
_atom_site_aniso_U_13
_atom_site_aniso_U_12
Zn1 0.0281(4) 0.0352(4) 0.0265(3) -0.0009(3) 0.0104(3) -0.0006(3)
N1 0.029(3) 0.034(3) 0.026(2) -0.003(2) 0.008(2) -0.0039(19)
N2 0.027(2) 0.032(3) 0.030(2) 0.000(2) 0.009(2) 0.0014(19)
O1 0.028(2) 0.038(2) 0.0248(18) 0.0005(16) 0.0099(16) 0.0045(16)
O2 0.034(2) 0.041(2) 0.0279(19) -0.0014(17) 0.0104(17) -0.0043(17)
F1 0.046(2) 0.076(3) 0.077(3) 0.008(2) -0.010(2) 0.004(2)
F2 0.060(3) 0.057(3) 0.101(3) -0.021(2) 0.043(2) -0.015(2)
F3 0.039(2) 0.057(2) 0.090(3) -0.015(2) 0.014(2) 0.0016(18)
F4 0.050(2) 0.085(3) 0.075(3) -0.031(2) 0.036(2) -0.006(2)
F5 0.072(3) 0.053(2) 0.073(3) -0.023(2) 0.016(2) 0.006(2)
F6 0.074(3) 0.081(3) 0.052(2) 0.018(2) 0.020(2) 0.024(2)
F7 0.039(2) 0.126(4) 0.056(2) -0.028(2) 0.0104(19) -0.010(2)
F8 0.079(3) 0.140(4) 0.038(2) 0.001(3) -0.004(2) 0.013(3)
F9 0.032(2) 0.110(4) 0.098(3) 0.025(3) 0.021(2) 0.000(2)
F10 0.071(3) 0.092(3) 0.081(3) -0.015(3) -0.007(2) -0.023(2)
F11 0.048(3) 0.104(4) 0.191(5) -0.089(4) 0.042(3) -0.028(3)
F12 0.095(4) 0.076(3) 0.107(4) 0.008(3) 0.007(3) -0.044(3)
C1 0.025(3) 0.038(3) 0.034(3) -0.003(3) 0.007(2) 0.000(2)
C2 0.025(3) 0.043(3) 0.032(3) -0.002(3) 0.012(2) 0.004(3)
C3 0.024(3) 0.033(3) 0.023(2) -0.004(2) 0.008(2) 0.001(2)
C4 0.033(3) 0.037(3) 0.028(3) -0.003(3) 0.011(2) 0.002(3)
C5 0.045(4) 0.047(4) 0.027(3) -0.003(3) 0.012(3) 0.001(3)
C6 0.057(4) 0.058(4) 0.034(3) 0.006(3) 0.023(3) 0.001(3)
C7 0.040(4) 0.043(3) 0.036(3) 0.003(3) 0.019(3) -0.004(3)
C8 0.047(4) 0.057(4) 0.035(3) -0.009(3) 0.013(3) -0.012(3)
C9 0.038(3) 0.049(4) 0.027(3) -0.001(3) 0.018(3) -0.010(3)
C10 0.036(4) 0.049(4) 0.036(3) -0.002(3) 0.015(3) -0.005(3)
C11 0.038(4) 0.055(4) 0.041(3) -0.013(3) 0.016(3) -0.017(3)
C12 0.031(4) 0.070(5) 0.037(3) -0.013(3) 0.013(3) -0.017(3)
C13 0.030(3) 0.058(4) 0.032(3) 0.000(3) 0.012(3) -0.011(3)
C14 0.038(4) 0.041(3) 0.034(3) -0.003(3) 0.014(3) -0.008(3)
C15 0.042(4) 0.045(4) 0.052(4) -0.009(3) 0.013(3) -0.004(3)
C16 0.039(4) 0.066(5) 0.045(4) 0.000(4) 0.005(3) -0.004(3)
C17 0.026(3) 0.039(3) 0.037(3) 0.004(3) 0.011(2) 0.002(2)
C18 0.025(3) 0.033(3) 0.030(3) 0.001(2) 0.011(2) -0.001(2)
C19 0.025(3) 0.032(3) 0.020(2) -0.001(2) 0.004(2) -0.005(2)
C20 0.031(3) 0.038(3) 0.029(3) 0.002(3) 0.011(2) 0.000(3)
C21 0.038(4) 0.047(4) 0.029(3) -0.004(3) 0.009(3) 0.002(3)
C22 0.040(4) 0.060(4) 0.032(3) -0.002(3) 0.002(3) 0.000(3)
C23 0.038(4) 0.038(3) 0.038(3) 0.004(3) 0.005(3) 0.009(3)
C24 0.040(3) 0.039(3) 0.034(3) -0.005(3) 0.017(3) -0.004(3)
C25 0.037(3) 0.027(3) 0.034(3) -0.002(2) 0.010(3) 0.001(3)
C26 0.036(4) 0.041(4) 0.059(4) -0.015(3) 0.026(3) -0.007(3)
C27 0.043(4) 0.039(4) 0.052(4) -0.008(3) 0.014(3) -0.004(3)
C28 0.058(5) 0.041(4) 0.048(4) -0.016(3) 0.010(3) 0.001(3)
C29 0.049(4) 0.051(4) 0.046(4) -0.021(3) 0.018(3) 0.003(3)
C30 0.034(3) 0.047(4) 0.040(3) -0.012(3) 0.009(3) 0.004(3)
C31 0.044(4) 0.060(4) 0.059(4) -0.016(4) 0.031(4) 0.005(3)
C32 0.061(5) 0.053(5) 0.059(4) -0.016(4) 0.015(4) -0.008(4)
C1A 0.084(10) 0.159(14) 0.205(17) 0.116(13) 0.059(11) 0.067(9)
C2A 0.100(13) 0.121(12) 0.25(2) 0.115(13) -0.034(12) 0.001(9)
C3A 0.249(18) 0.196(15) 0.098(8) 0.083(9) 0.133(11) 0.159(13)
C4A 0.52(4) 0.191(16) 0.097(11) -0.021(10) -0.079(17) 0.25(2)
C5A 0.204(17) 0.159(13) 0.141(13) 0.052(10) 0.032(11) 0.135(13)
C6A 0.116(12) 0.167(15) 0.164(14) 0.091(11) 0.078(11) 0.090(10)
C7A 0.183(17) 0.112(12) 0.35(3) 0.118(15) 0.089(17) 0.052(10)

loop_
_atom_type_symbol
_atom_type_description
_atom_type_scat_dispersion_real
_atom_type_scat_dispersion_imag
_atom_type_scat_source
C C 0.0033 0.0016 'International Tables Vol C Tables 4.2.6.8 and 6.1.1.4'
H H 0.0000 0.0000 'International Tables Vol C Tables 4.2.6.8 and 6.1.1.4'
N N 0.0061 0.0033 'International Tables Vol C Tables 4.2.6.8 and 6.1.1.4'
O O 0.0106 0.0060 'International Tables Vol C Tables 4.2.6.8 and 6.1.1.4'
F F 0.0171 0.0103 'International Tables Vol C Tables 4.2.6.8 and 6.1.1.4'
Zn Zn 0.2839 1.4301 'International Tables Vol C Tables 4.2.6.8 and 6.1.1.4'

loop_
_geom_angle_atom_site_label_1
_geom_angle_atom_site_label_2
_geom_angle_atom_site_label_3
_geom_angle
_geom_angle_site_symmetry_1
_geom_angle_site_symmetry_3
_geom_angle_publ_flag
O2 Zn1 O1 164.96(14) . . ?
O2 Zn1 N1 92.56(15) . . ?
O1 Zn1 N1 102.18(15) . . ?
O2 Zn1 O1 91.81(14) . 2_656 ?
O1 Zn1 O1 76.74(15) . 2_656 ?
N1 Zn1 O1 128.38(15) . 2_656 ?
O2 Zn1 N2 92.57(15) . . ?
O1 Zn1 N2 85.15(14) . . ?
N1 Zn1 N2 110.50(16) . . ?
O1 Zn1 N2 120.64(14) 2_656 . ?
O2 Zn1 Zn1 125.33(10) . 2_656 ?
O1 Zn1 Zn1 40.51(10) . 2_656 ?
N1 Zn1 Zn1 133.32(11) . 2_656 ?
O1 Zn1 Zn1 39.40(9) 2_656 2_656 ?
N2 Zn1 Zn1 95.41(10) . 2_656 ?
C1 N1 C9 115.9(4) . . ?
C1 N1 Zn1 122.4(4) . . ?
C9 N1 Zn1 121.3(3) . . ?
C17 N2 C25 118.1(4) . . ?
C17 N2 Zn1 124.3(4) . . ?
C25 N2 Zn1 117.5(3) . . ?
C19 O1 Zn1 125.7(3) . . ?
C19 O1 Zn1 122.7(3) . 2_656 ?
Zn1 O1 Zn1 100.08(14) . 2_656 ?
C3 O2 Zn1 128.3(3) . . ?
N1 C1 C2 127.6(5) . . ?
C3 C2 C7 119.1(5) . . ?
C3 C2 C1 124.8(5) . . ?
C7 C2 C1 116.1(5) . . ?
O2 C3 C2 123.7(4) . . ?
O2 C3 C4 117.6(5) . . ?
C2 C3 C4 118.6(4) . . ?
C5 C4 C3 119.7(5) . . ?
C5 C4 C8 121.4(5) . . ?
C3 C4 C8 118.8(4) . . ?
C4 C5 C6 121.8(5) . . ?
C7 C6 C5 119.1(5) . . ?
C6 C7 C2 121.7(5) . . ?
C14 C9 C10 119.3(5) . . ?
C14 C9 N1 117.6(5) . . ?
C10 C9 N1 123.1(5) . . ?
C9 C10 C11 119.3(6) . . ?
C9 C10 C15 121.2(5) . . ?
C11 C10 C15 119.4(6) . . ?
C12 C11 C10 121.0(6) . . ?
C11 C12 C13 119.4(6) . . ?
C12 C13 C14 121.2(6) . . ?
C12 C13 C16 119.0(6) . . ?
C14 C13 C16 119.7(6) . . ?
C13 C14 C9 119.8(6) . . ?
F5 C15 F3 105.9(5) . . ?
F5 C15 F6 105.3(5) . . ?
F3 C15 F6 105.4(5) . . ?
F5 C15 C10 113.7(5) . . ?
F3 C15 C10 113.5(5) . . ?
F6 C15 C10 112.3(5) . . ?
F8 C16 F1 106.8(6) . . ?
F8 C16 F9 105.9(5) . . ?
F1 C16 F9 106.1(6) . . ?
F8 C16 C13 112.5(6) . . ?
F1 C16 C13 113.6(5) . . ?
F9 C16 C13 111.3(5) . . ?
N2 C17 C18 126.8(5) . . ?
C23 C18 C19 119.9(5) . . ?
C23 C18 C17 117.2(5) . . ?
C19 C18 C17 122.8(5) . . ?
O1 C19 C20 118.9(5) . . ?
O1 C19 C18 122.4(4) . . ?
C20 C19 C18 118.8(5) . . ?
C21 C20 C19 119.2(5) . . ?
C21 C20 C24 121.8(5) . . ?
C19 C20 C24 118.9(5) . . ?
C22 C21 C20 122.5(5) . . ?
C21 C22 C23 118.5(5) . . ?
C22 C23 C18 121.1(5) . . ?
C26 C25 C30 117.7(5) . . ?
C26 C25 N2 118.6(5) . . ?
C30 C25 N2 123.7(5) . . ?
C25 C26 C27 122.2(5) . . ?
C26 C27 C28 120.1(6) . . ?
C26 C27 C32 120.1(6) . . ?
C28 C27 C32 119.8(6) . . ?
C29 C28 C27 118.6(6) . . ?
C28 C29 C30 121.5(6) . . ?
C29 C30 C25 119.9(5) . . ?
C29 C30 C31 118.8(5) . . ?
C25 C30 C31 121.1(5) . . ?
F7 C31 F2 106.5(5) . . ?
F7 C31 F4 105.3(5) . . ?
F2 C31 F4 106.8(5) . . ?
F7 C31 C30 113.7(5) . . ?
F2 C31 C30 112.2(5) . . ?
F4 C31 C30 111.8(5) . . ?
F11 C32 F12 107.9(6) . . ?
F11 C32 F10 106.2(6) . . ?
F12 C32 F10 103.9(6) . . ?
F11 C32 C27 114.0(6) . . ?
F12 C32 C27 112.3(6) . . ?
F10 C32 C27 111.9(6) . . ?
C6A C1A C2A 109.8(19) . . ?
C7A C2A C3A 130(2) . . ?
C7A C2A C1A 104(2) . . ?
C3A C2A C1A 125.6(16) . . ?
C4A C3A C2A 134(2) . . ?
C3A C4A C5A 99.6(15) . . ?
C6A C5A C4A 131.5(19) . . ?
C1A C6A C5A 118.7(17) . . ?

loop_
_geom_bond_atom_site_label_1
_geom_bond_atom_site_label_2
_geom_bond_distance
_geom_bond_site_symmetry_2
_geom_bond_publ_flag
Zn1 O2 1.956(3) . ?
Zn1 O1 2.022(3) . ?
Zn1 N1 2.046(4) . ?
Zn1 O1 2.069(3) 2_656 ?
Zn1 N2 2.141(4) . ?
Zn1 Zn1 3.1354(11) 2_656 ?
N1 C1 1.312(6) . ?
N1 C9 1.440(6) . ?
N2 C17 1.291(6) . ?
N2 C25 1.427(6) . ?
O1 C19 1.340(5) . ?
O1 Zn1 2.069(3) 2_656 ?
O2 C3 1.308(5) . ?
F1 C16 1.323(7) . ?
F2 C31 1.343(7) . ?
F3 C15 1.346(7) . ?
F4 C31 1.345(6) . ?
F5 C15 1.341(7) . ?
F6 C15 1.359(7) . ?
F7 C31 1.331(7) . ?
F8 C16 1.321(7) . ?
F9 C16 1.340(7) . ?
F10 C32 1.334(7) . ?
F11 C32 1.309(7) . ?
F12 C32 1.333(8) . ?
C1 C2 1.426(7) . ?
C2 C3 1.419(7) . ?
C2 C7 1.419(7) . ?
C3 C4 1.426(6) . ?
C4 C5 1.380(7) . ?
C4 C8 1.509(7) . ?
C5 C6 1.404(8) . ?
C6 C7 1.364(7) . ?
C9 C14 1.397(7) . ?
C9 C10 1.399(8) . ?
C10 C11 1.399(7) . ?
C10 C15 1.476(8) . ?
C11 C12 1.375(8) . ?
C12 C13 1.376(8) . ?
C13 C14 1.386(7) . ?
C13 C16 1.496(8) . ?
C17 C18 1.451(7) . ?
C18 C23 1.396(7) . ?
C18 C19 1.411(7) . ?
C19 C20 1.403(7) . ?
C20 C21 1.394(7) . ?
C20 C24 1.516(7) . ?
C21 C22 1.370(8) . ?
C22 C23 1.389(7) . ?
C25 C26 1.371(7) . ?
C25 C30 1.408(7) . ?
C26 C27 1.376(7) . ?
C27 C28 1.390(8) . ?
C27 C32 1.493(9) . ?
C28 C29 1.372(8) . ?
C29 C30 1.384(7) . ?
C30 C31 1.508(8) . ?
C1A C6A 1.312(18) . ?
C1A C2A 1.45(2) . ?
C2A C7A 1.299(19) . ?
C2A C3A 1.34(2) . ?
C3A C4A 1.24(2) . ?
C4A C5A 1.51(3) . ?
C5A C6A 1.436(18) . ?
